data_9004307
loop_
_publ_author_name
'Hawthorne, F. C.'
'Oberti, R.'
'Ungaretti, L.'
'Caucia, F.'
'Callegari, A.'

_publ_section_title
;
 Crystal-structure refinement of hydrogen-rich staurolite
 Sample: S(44)
;
_journal_name_full 'The Canadian Mineralogist'
_journal_page_first 491
_journal_page_last 495
_journal_volume 32
_journal_year 1994
_chemical_formula_sum 'Al4.48 Fe0.77 H Li0.07 Mg0.1 O12 Si1.92'
_chemical_name_mineral Staurolite
_space_group_IT_number 12
_symmetry_space_group_name_Hall '-C 2y'
_symmetry_space_group_name_H-M 'C 1 2/m 1'
_cell_angle_alpha 90
_cell_angle_beta 90.18
_cell_angle_gamma 90
_cell_length_a 7.861
_cell_length_b 16.610
_cell_formula_units_Z 4
_cell_length_c 5.649
_cell_volume 737.593
_database_code_amcsd 0005380
_exptl_crystal_density_diffrn 3.726
_cod_original_formula_sum 'Si1.92 Al4.48 Fe.77 Mg.1 Li.07 O12 H'
_cod_database_code 9004307

loop_
_space_group_symop_operation_xyz
x,y,z
1/2+x,1/2+y,z
x,-y,z
1/2+x,1/2-y,z
-x,y,-z
1/2-x,1/2+y,-z
-x,-y,-z
1/2-x,1/2-y,-z

loop_
_atom_site_label
_atom_site_fract_x
_atom_site_fract_y
_atom_site_fract_z
_atom_site_occupancy
_atom_site_U_iso_or_equiv
_atom_site_type_symbol
_atom_site_attached_hydrogens
SiT1 0.13421 0.16628 0.24856 0.96000 0.00380 Si 0
AlT1 0.13421 0.16628 0.24856 0.04000 0.00380 Al 0
FeT2 0.39548 0.00000 0.24864 0.65000 0.01368 Fe 0
MgT2 0.39548 0.00000 0.24864 0.05000 0.01368 Mg 0
LiT2 0.39548 0.00000 0.24864 0.07000 0.01368 Li 0
AlM1a 0.50000 0.17497 0.00000 0.98000 0.00456 Al 0
MgM1a 0.50000 0.17497 0.00000 0.02000 0.00456 Mg 0
AlM1b 0.50000 0.17433 0.50000 0.98000 0.00456 Al 0
MgM1b 0.50000 0.17433 0.50000 0.02000 0.00456 Mg 0
AlM2 0.26448 0.41009 0.25166 0.99000 0.00545 Al 0
FeM2 0.26448 0.41009 0.25166 0.01000 0.00545 Fe 0
AlM3a 0.00000 0.00000 0.00000 0.46000 0.00532 Al 0
MgM3a 0.00000 0.00000 0.00000 0.01000 0.00532 Mg 0
AlM3b 0.00000 0.00000 0.50000 0.46000 0.00545 Al 0
MgM3b 0.00000 0.00000 0.50000 0.01000 0.00545 Mg 0
FeM4a 0.50000 0.00000 0.00000 0.10000 0.00874 Fe 0
FeM4b 0.50000 0.00000 0.50000 0.10000 0.00874 Fe 0
O1a 0.23274 0.00000 0.96383 0.50000 0.00773 O 0
O-H1a 0.23274 0.00000 0.96383 0.50000 0.00773 O 1
O1b 0.23511 0.00000 0.53346 0.50000 0.00823 O 0
O-H1b 0.23511 0.00000 0.53346 0.50000 0.00823 O 1
O2a 0.25550 0.16183 0.01473 1.00000 0.00532 O 0
O2b 0.25483 0.16142 0.48408 1.00000 0.00532 O 0
O3 0.00222 0.08912 0.24540 1.00000 0.00798 O 0
O4 0.02126 0.24948 0.25018 1.00000 0.00507 O 0
O5 0.52773 0.10014 0.24911 1.00000 0.00507 O 0

loop_
_cod_changelog_entry_id
_cod_changelog_entry_author
_cod_changelog_entry_date
_cod_changelog_entry_text
1
;cod-tools version 3.8.0
Id: cif_guess_AMCSD_atom_types 9581 2023-05-17 12:35:41Z saulius
;
2023-05-18T08:40:53+03:00
;Derived atom types and hydrogen counts
from atom names that follow the AMCSD naming convention
(Wat == water, O-H == hydroxyl).
;

loop_
_cod_related_entry_id
_cod_related_entry_database
_cod_related_entry_code
1 AMCSD 0005380
